data_4130272
loop_
_publ_author_name
'Ding, Dong'
'Mou, Tao'
'Feng, Minghao'
'Jiang, Xuefeng'

_publ_section_title
;
 Utility of Ligand Effect in Homogenous Gold Catalysis: Enabling
 Regiodivergent \p-Bond-Activated Cyclization.
;
_journal_issue 16
_journal_name_full 'Journal of the American Chemical Society'
_journal_page_first 5218
_journal_page_last 5221
_journal_paper_doi 10.1021/jacs.6b01707
_journal_volume 138
_journal_year 2016
_chemical_formula_sum 'C24 H22 N2 O4 S'
_chemical_formula_weight 434.50
_space_group_IT_number 14
_space_group_name_Hall '-P 2yn'
_space_group_name_H-M_alt 'P 1 21/n 1'
_symmetry_cell_setting monoclinic
_symmetry_space_group_name_H-M 'P 1 21/n 1'
_atom_sites_solution_hydrogens geom
_atom_sites_solution_primary direct
_atom_sites_solution_secondary difmap
_audit_creation_method SHELXL-97
_cell_angle_alpha 90.00
_cell_angle_beta 108.758(2)
_cell_angle_gamma 90.00
_cell_formula_units_Z 4
_cell_length_a 12.9837(6)
_cell_length_b 9.5290(4)
_cell_length_c 17.8751(8)
_cell_measurement_temperature 296(2)
_cell_volume 2094.07(16)
_computing_structure_refinement 'SHELXL-97 (Sheldrick, 2008)'
_computing_structure_solution 'SHELXS-97 (Sheldrick, 2008)'
_diffrn_ambient_temperature 296(2)
_diffrn_measured_fraction_theta_full 0.999
_diffrn_measured_fraction_theta_max 0.999
_diffrn_radiation_monochromator graphite
_diffrn_radiation_source 'fine-focus sealed tube'
_diffrn_radiation_type MoK\a
_diffrn_radiation_wavelength 0.71073
_diffrn_reflns_av_R_equivalents 0.0492
_diffrn_reflns_av_sigmaI/netI 0.0313
_diffrn_reflns_limit_h_max 15
_diffrn_reflns_limit_h_min -15
_diffrn_reflns_limit_k_max 11
_diffrn_reflns_limit_k_min -11
_diffrn_reflns_limit_l_max 19
_diffrn_reflns_limit_l_min -21
_diffrn_reflns_number 23923
_diffrn_reflns_theta_full 25.01
_diffrn_reflns_theta_max 25.01
_diffrn_reflns_theta_min 1.71
_exptl_absorpt_coefficient_mu 0.189
_exptl_absorpt_correction_T_max 0.9703
_exptl_absorpt_correction_T_min 0.9560
_exptl_absorpt_correction_type multi-scan
_exptl_absorpt_process_details sadabs
_exptl_crystal_colour colorless
_exptl_crystal_density_diffrn 1.378
_exptl_crystal_density_method 'not measured'
_exptl_crystal_description block
_exptl_crystal_F_000 912
_exptl_crystal_size_max 0.24
_exptl_crystal_size_mid 0.23
_exptl_crystal_size_min 0.16
_refine_diff_density_max 0.167
_refine_diff_density_min -0.301
_refine_diff_density_rms 0.038
_refine_ls_extinction_method none
_refine_ls_goodness_of_fit_ref 1.033
_refine_ls_hydrogen_treatment constr
_refine_ls_matrix_type full
_refine_ls_number_parameters 280
_refine_ls_number_reflns 3691
_refine_ls_number_restraints 0
_refine_ls_restrained_S_all 1.033
_refine_ls_R_factor_all 0.0627
_refine_ls_R_factor_gt 0.0383
_refine_ls_shift/su_max 0.000
_refine_ls_shift/su_mean 0.000
_refine_ls_structure_factor_coef Fsqd
_refine_ls_weighting_details 'calc w=1/[\s^2^(Fo^2^)+(0.0424P)^2^+0.6476P] where P=(Fo^2^+2Fc^2^)/3'
_refine_ls_weighting_scheme calc
_refine_ls_wR_factor_gt 0.0901
_refine_ls_wR_factor_ref 0.1036
_reflns_number_gt 2622
_reflns_number_total 3691
_reflns_threshold_expression >2sigma(I)
_cod_data_source_file ja6b01707_si_005.cif
_cod_data_source_block z
_cod_depositor_comments
;
The following automatic conversions were performed:

data item '_symmetry_cell_setting' value 'Monoclinic' was changed to
'monoclinic' in accordance with the
/home/saulius/struct/COD-crude-data/automatic-downloads/DataCite-retrospective/ACS/depositions/lib/dictionaries/cif_core.dic
dictionary named 'cif_core.dic' version 2.4.2 last updated on
2011-04-26.

Automatic conversion script
Id: cif_fix_values 6909 2019-04-08 15:41:33Z antanas 
;
_cod_original_sg_symbol_H-M P2(1)/n
_cod_database_code 4130272

loop_
_symmetry_equiv_pos_as_xyz
'x, y, z'
'-x+1/2, y+1/2, -z+1/2'
'-x, -y, -z'
'x-1/2, -y-1/2, z-1/2'

loop_
_atom_site_label
_atom_site_type_symbol
_atom_site_fract_x
_atom_site_fract_y
_atom_site_fract_z
_atom_site_U_iso_or_equiv
_atom_site_adp_type
_atom_site_occupancy
_atom_site_symmetry_multiplicity
_atom_site_calc_flag
_atom_site_refinement_flags
S1 S 0.80260(5) 0.19195(7) 0.10011(4) 0.0575(2) Uani 1 1 d .
O1 O 0.69466(13) 0.2453(2) 0.06555(10) 0.0776(6) Uani 1 1 d .
O2 O 0.83280(16) 0.06123(18) 0.07477(11) 0.0785(6) Uani 1 1 d .
O3 O 1.16049(13) 0.73317(15) 0.20298(9) 0.0530(4) Uani 1 1 d .
O4 O 1.31578(13) 0.56960(18) 0.16795(11) 0.0691(5) Uani 1 1 d .
N1 N 0.88317(13) 0.31421(19) 0.08354(10) 0.0463(4) Uani 1 1 d .
N2 N 1.13601(14) 0.61177(17) 0.15696(10) 0.0420(4) Uani 1 1 d .
C1 C 0.99374(19) 0.6228(3) 0.27662(14) 0.0555(6) Uani 1 1 d .
H1A H 0.9594 0.6981 0.2454 0.067 Uiso 1 1 calc R
C2 C 0.9993(2) 0.6168(3) 0.35538(15) 0.0637(7) Uani 1 1 d .
H2A H 0.9681 0.6878 0.3766 0.076 Uiso 1 1 calc R
C3 C 1.0504(2) 0.5075(3) 0.40202(14) 0.0607(7) Uani 1 1 d .
H3A H 1.0550 0.5050 0.4550 0.073 Uiso 1 1 calc R
C4 C 1.0945(2) 0.4020(3) 0.37056(13) 0.0561(6) Uani 1 1 d .
H4A H 1.1287 0.3272 0.4023 0.067 Uiso 1 1 calc R
C5 C 1.08893(17) 0.4054(2) 0.29226(12) 0.0453(5) Uani 1 1 d .
H5A H 1.1187 0.3323 0.2714 0.054 Uiso 1 1 calc R
C6 C 1.03933(15) 0.5166(2) 0.24438(12) 0.0384(5) Uani 1 1 d .
C7 C 1.04130(15) 0.5270(2) 0.15967(12) 0.0365(5) Uani 1 1 d .
C8 C 0.93317(16) 0.5720(2) 0.09886(12) 0.0455(5) Uani 1 1 d .
H8A H 0.9097 0.6607 0.1145 0.055 Uiso 1 1 calc R
H8B H 0.9425 0.5843 0.0476 0.055 Uiso 1 1 calc R
C9 C 0.84863(17) 0.4605(2) 0.09397(14) 0.0542(6) Uani 1 1 d .
H9A H 0.8289 0.4640 0.1419 0.065 Uiso 1 1 calc R
H9B H 0.7840 0.4826 0.0501 0.065 Uiso 1 1 calc R
C10 C 0.99447(16) 0.2885(2) 0.09260(11) 0.0377(5) Uani 1 1 d .
C11 C 1.03451(19) 0.1744(2) 0.06191(13) 0.0472(5) Uani 1 1 d .
H11A H 0.9880 0.1012 0.0383 0.057 Uiso 1 1 calc R
C12 C 1.1424(2) 0.1686(2) 0.06618(13) 0.0509(6) Uani 1 1 d .
H12A H 1.1677 0.0890 0.0475 0.061 Uiso 1 1 calc R
C13 C 1.21469(18) 0.2773(2) 0.09727(13) 0.0474(5) Uani 1 1 d .
H13A H 1.2868 0.2734 0.0985 0.057 Uiso 1 1 calc R
C14 C 1.17421(15) 0.3914(2) 0.12617(12) 0.0389(5) Uani 1 1 d .
C15 C 1.06872(15) 0.3923(2) 0.12762(11) 0.0346(4) Uani 1 1 d .
C16 C 1.22242(17) 0.5300(2) 0.15407(12) 0.0450(5) Uani 1 1 d .
C17 C 1.1263(2) 0.8541(2) 0.15382(16) 0.0695(7) Uani 1 1 d .
H17A H 1.1432 0.9373 0.1858 0.104 Uiso 1 1 calc R
H17B H 1.0492 0.8494 0.1274 0.104 Uiso 1 1 calc R
H17C H 1.1634 0.8568 0.1153 0.104 Uiso 1 1 calc R
C18 C 0.9115(2) 0.0957(3) 0.24794(16) 0.0601(7) Uani 1 1 d .
H18A H 0.9500 0.0389 0.2239 0.072 Uiso 1 1 calc R
C19 C 0.9346(2) 0.0928(3) 0.32905(16) 0.0655(7) Uani 1 1 d .
H19A H 0.9885 0.0329 0.3593 0.079 Uiso 1 1 calc R
C20 C 0.8794(2) 0.1768(3) 0.36597(14) 0.0584(6) Uani 1 1 d .
C21 C 0.8003(2) 0.2643(3) 0.32033(15) 0.0612(7) Uani 1 1 d .
H21A H 0.7628 0.3222 0.3446 0.073 Uiso 1 1 calc R
C22 C 0.77454(18) 0.2687(3) 0.23885(14) 0.0567(6) Uani 1 1 d .
H22A H 0.7201 0.3283 0.2089 0.068 Uiso 1 1 calc R
C23 C 0.83038(17) 0.1840(2) 0.20275(13) 0.0473(5) Uani 1 1 d .
C24 C 0.9086(2) 0.1755(4) 0.45483(16) 0.0879(10) Uani 1 1 d .
H24B H 0.8621 0.2392 0.4706 0.132 Uiso 1 1 calc R
H24C H 0.9830 0.2040 0.4782 0.132 Uiso 1 1 calc R
H24D H 0.8994 0.0824 0.4722 0.132 Uiso 1 1 calc R

loop_
_atom_site_aniso_label
_atom_site_aniso_U_11
_atom_site_aniso_U_22
_atom_site_aniso_U_33
_atom_site_aniso_U_23
_atom_site_aniso_U_13
_atom_site_aniso_U_12
S1 0.0538(4) 0.0748(4) 0.0464(4) -0.0179(3) 0.0194(3) -0.0247(3)
O1 0.0408(9) 0.1324(17) 0.0538(11) -0.0084(11) 0.0071(8) -0.0235(10)
O2 0.1033(14) 0.0703(12) 0.0776(13) -0.0373(10) 0.0509(11) -0.0393(11)
O3 0.0683(10) 0.0386(8) 0.0464(9) -0.0043(7) 0.0104(8) -0.0065(7)
O4 0.0456(10) 0.0684(11) 0.0949(14) -0.0041(10) 0.0248(9) -0.0132(8)
N1 0.0411(10) 0.0553(11) 0.0426(11) -0.0078(9) 0.0137(8) -0.0057(8)
N2 0.0482(10) 0.0356(9) 0.0429(10) -0.0029(8) 0.0156(8) -0.0041(8)
C1 0.0552(14) 0.0616(15) 0.0490(15) -0.0058(12) 0.0156(11) 0.0153(12)
C2 0.0599(15) 0.0837(19) 0.0544(16) -0.0212(14) 0.0280(13) 0.0081(14)
C3 0.0647(16) 0.0871(19) 0.0357(14) -0.0064(13) 0.0236(12) -0.0098(14)
C4 0.0664(15) 0.0629(15) 0.0394(13) 0.0049(12) 0.0176(12) -0.0026(12)
C5 0.0530(13) 0.0453(13) 0.0393(13) 0.0015(10) 0.0170(10) 0.0029(10)
C6 0.0350(10) 0.0454(12) 0.0348(12) -0.0048(9) 0.0111(9) -0.0005(9)
C7 0.0358(11) 0.0380(11) 0.0353(11) 0.0006(9) 0.0108(9) 0.0016(9)
C8 0.0473(12) 0.0474(13) 0.0384(12) 0.0026(10) 0.0091(10) 0.0093(10)
C9 0.0393(12) 0.0641(15) 0.0559(15) -0.0016(12) 0.0107(11) 0.0081(11)
C10 0.0416(11) 0.0434(12) 0.0293(11) 0.0001(9) 0.0132(9) -0.0018(9)
C11 0.0626(15) 0.0407(12) 0.0413(13) -0.0044(10) 0.0208(11) -0.0025(10)
C12 0.0717(16) 0.0420(13) 0.0455(14) 0.0000(10) 0.0277(12) 0.0123(12)
C13 0.0472(12) 0.0550(14) 0.0452(13) 0.0047(11) 0.0219(11) 0.0120(11)
C14 0.0397(11) 0.0429(12) 0.0352(12) 0.0053(9) 0.0133(9) 0.0044(9)
C15 0.0403(11) 0.0374(11) 0.0263(10) 0.0013(8) 0.0110(8) 0.0027(9)
C16 0.0413(12) 0.0507(13) 0.0444(13) 0.0039(10) 0.0157(10) -0.0022(10)
C17 0.0853(19) 0.0376(13) 0.0744(19) 0.0052(12) 0.0100(15) 0.0010(12)
C18 0.0603(15) 0.0589(15) 0.0705(18) -0.0060(13) 0.0340(14) -0.0054(12)
C19 0.0564(15) 0.0736(18) 0.0643(18) 0.0107(14) 0.0164(13) -0.0032(13)
C20 0.0530(14) 0.0748(17) 0.0479(15) -0.0051(13) 0.0167(12) -0.0205(13)
C21 0.0570(15) 0.0779(18) 0.0546(17) -0.0142(13) 0.0264(13) -0.0063(13)
C22 0.0464(13) 0.0712(16) 0.0534(15) -0.0025(13) 0.0172(11) -0.0008(12)
C23 0.0410(12) 0.0560(14) 0.0476(14) -0.0086(11) 0.0179(10) -0.0118(11)
C24 0.086(2) 0.123(3) 0.0531(18) -0.0027(17) 0.0191(15) -0.0315(19)

loop_
_atom_type_symbol
_atom_type_description
_atom_type_scat_dispersion_real
_atom_type_scat_dispersion_imag
_atom_type_scat_source
C C 0.0033 0.0016 'International Tables Vol C Tables 4.2.6.8 and 6.1.1.4'
H H 0.0000 0.0000 'International Tables Vol C Tables 4.2.6.8 and 6.1.1.4'
N N 0.0061 0.0033 'International Tables Vol C Tables 4.2.6.8 and 6.1.1.4'
O O 0.0106 0.0060 'International Tables Vol C Tables 4.2.6.8 and 6.1.1.4'
S S 0.1246 0.1234 'International Tables Vol C Tables 4.2.6.8 and 6.1.1.4'

loop_
_geom_angle_atom_site_label_1
_geom_angle_atom_site_label_2
_geom_angle_atom_site_label_3
_geom_angle
O2 S1 O1 120.36(12)
O2 S1 N1 107.73(10)
O1 S1 N1 105.10(11)
O2 S1 C23 108.06(12)
O1 S1 C23 108.08(10)
N1 S1 C23 106.76(9)
N2 O3 C17 109.81(16)
C10 N1 C9 118.74(16)
C10 N1 S1 122.41(15)
C9 N1 S1 113.71(14)
C16 N2 O3 117.13(16)
C16 N2 C7 112.70(15)
O3 N2 C7 117.75(15)
C2 C1 C6 120.1(2)
C2 C1 H1A 120.0
C6 C1 H1A 120.0
C3 C2 C1 120.5(2)
C3 C2 H2A 119.7
C1 C2 H2A 119.7
C4 C3 C2 119.7(2)
C4 C3 H3A 120.1
C2 C3 H3A 120.1
C3 C4 C5 120.6(2)
C3 C4 H4A 119.7
C5 C4 H4A 119.7
C4 C5 C6 120.5(2)
C4 C5 H5A 119.7
C6 C5 H5A 119.7
C5 C6 C1 118.5(2)
C5 C6 C7 120.71(17)
C1 C6 C7 120.65(19)
N2 C7 C15 98.79(14)
N2 C7 C6 110.25(15)
C15 C7 C6 113.97(16)
N2 C7 C8 113.81(16)
C15 C7 C8 104.17(16)
C6 C7 C8 114.69(16)
C9 C8 C7 109.08(17)
C9 C8 H8A 109.9
C7 C8 H8A 109.9
C9 C8 H8B 109.9
C7 C8 H8B 109.9
H8A C8 H8B 108.3
N1 C9 C8 114.96(17)
N1 C9 H9A 108.5
C8 C9 H9A 108.5
N1 C9 H9B 108.5
C8 C9 H9B 108.5
H9A C9 H9B 107.5
C15 C10 C11 116.30(19)
C15 C10 N1 117.61(17)
C11 C10 N1 125.73(19)
C12 C11 C10 120.7(2)
C12 C11 H11A 119.6
C10 C11 H11A 119.6
C11 C12 C13 122.4(2)
C11 C12 H12A 118.8
C13 C12 H12A 118.8
C14 C13 C12 116.6(2)
C14 C13 H13A 121.7
C12 C13 H13A 121.7
C13 C14 C15 120.89(19)
C13 C14 C16 131.31(19)
C15 C14 C16 107.66(17)
C14 C15 C10 122.64(18)
C14 C15 C7 111.93(17)
C10 C15 C7 124.79(17)
O4 C16 N2 125.9(2)
O4 C16 C14 129.2(2)
N2 C16 C14 104.83(17)
O3 C17 H17A 109.5
O3 C17 H17B 109.5
H17A C17 H17B 109.5
O3 C17 H17C 109.5
H17A C17 H17C 109.5
H17B C17 H17C 109.5
C19 C18 C23 119.4(2)
C19 C18 H18A 120.3
C23 C18 H18A 120.3
C20 C19 C18 121.4(2)
C20 C19 H19A 119.3
C18 C19 H19A 119.3
C21 C20 C19 118.3(2)
C21 C20 C24 121.3(2)
C19 C20 C24 120.4(3)
C20 C21 C22 121.7(2)
C20 C21 H21A 119.1
C22 C21 H21A 119.1
C23 C22 C21 119.3(2)
C23 C22 H22A 120.4
C21 C22 H22A 120.4
C22 C23 C18 119.9(2)
C22 C23 S1 120.19(19)
C18 C23 S1 119.87(18)
C20 C24 H24B 109.5
C20 C24 H24C 109.5
H24B C24 H24C 109.5
C20 C24 H24D 109.5
H24B C24 H24D 109.5
H24C C24 H24D 109.5

loop_
_geom_bond_atom_site_label_1
_geom_bond_atom_site_label_2
_geom_bond_distance
S1 O2 1.4229(18)
S1 O1 1.4307(18)
S1 N1 1.6549(18)
S1 C23 1.754(2)
O3 N2 1.396(2)
O3 C17 1.431(3)
O4 C16 1.216(2)
N1 C10 1.423(3)
N1 C9 1.494(3)
N2 C16 1.380(3)
N2 C7 1.485(2)
C1 C2 1.387(3)
C1 C6 1.388(3)
C1 H1A 0.9300
C2 C3 1.365(4)
C2 H2A 0.9300
C3 C4 1.365(3)
C3 H3A 0.9300
C4 C5 1.378(3)
C4 H4A 0.9300
C5 C6 1.384(3)
C5 H5A 0.9300
C6 C7 1.526(3)
C7 C15 1.495(3)
C7 C8 1.534(3)
C8 C9 1.510(3)
C8 H8A 0.9700
C8 H8B 0.9700
C9 H9A 0.9700
C9 H9B 0.9700
C10 C15 1.382(3)
C10 C11 1.392(3)
C11 C12 1.379(3)
C11 H11A 0.9300
C12 C13 1.388(3)
C12 H12A 0.9300
C13 C14 1.378(3)
C13 H13A 0.9300
C14 C15 1.378(3)
C14 C16 1.478(3)
C17 H17A 0.9600
C17 H17B 0.9600
C17 H17C 0.9600
C18 C19 1.383(3)
C18 C23 1.386(3)
C18 H18A 0.9300
C19 C20 1.376(4)
C19 H19A 0.9300
C20 C21 1.370(4)
C20 C24 1.510(3)
C21 C22 1.386(3)
C21 H21A 0.9300
C22 C23 1.377(3)
C22 H22A 0.9300
C24 H24B 0.9600
C24 H24C 0.9600
C24 H24D 0.9600

loop_
_geom_torsion_atom_site_label_1
_geom_torsion_atom_site_label_2
_geom_torsion_atom_site_label_3
_geom_torsion_atom_site_label_4
_geom_torsion
O2 S1 N1 C10 -35.89(19)
O1 S1 N1 C10 -165.38(16)
C23 S1 N1 C10 79.97(18)
O2 S1 N1 C9 169.82(16)
O1 S1 N1 C9 40.34(17)
C23 S1 N1 C9 -74.31(17)
C17 O3 N2 C16 116.4(2)
C17 O3 N2 C7 -104.1(2)
C6 C1 C2 C3 0.6(4)
C1 C2 C3 C4 -1.2(4)
C2 C3 C4 C5 0.6(4)
C3 C4 C5 C6 0.6(3)
C4 C5 C6 C1 -1.2(3)
C4 C5 C6 C7 174.81(19)
C2 C1 C6 C5 0.6(3)
C2 C1 C6 C7 -175.4(2)
C16 N2 C7 C15 -20.4(2)
O3 N2 C7 C15 -161.52(15)
C16 N2 C7 C6 99.30(19)
O3 N2 C7 C6 -41.8(2)
C16 N2 C7 C8 -130.20(18)
O3 N2 C7 C8 88.7(2)
C5 C6 C7 N2 -92.4(2)
C1 C6 C7 N2 83.5(2)
C5 C6 C7 C15 17.6(3)
C1 C6 C7 C15 -166.48(19)
C5 C6 C7 C8 137.5(2)
C1 C6 C7 C8 -46.5(3)
N2 C7 C8 C9 167.17(17)
C15 C7 C8 C9 60.7(2)
C6 C7 C8 C9 -64.6(2)
C10 N1 C9 C8 10.6(3)
S1 N1 C9 C8 165.88(15)
C7 C8 C9 N1 -49.8(2)
C9 N1 C10 C15 14.2(3)
S1 N1 C10 C15 -138.82(16)
C9 N1 C10 C11 -158.5(2)
S1 N1 C10 C11 48.4(3)
C15 C10 C11 C12 -0.7(3)
N1 C10 C11 C12 172.1(2)
C10 C11 C12 C13 -3.2(3)
C11 C12 C13 C14 1.8(3)
C12 C13 C14 C15 3.4(3)
C12 C13 C14 C16 -171.7(2)
C13 C14 C15 C10 -7.6(3)
C16 C14 C15 C10 168.55(18)
C13 C14 C15 C7 -178.81(18)
C16 C14 C15 C7 -2.7(2)
C11 C10 C15 C14 6.0(3)
N1 C10 C15 C14 -167.41(18)
C11 C10 C15 C7 176.09(18)
N1 C10 C15 C7 2.6(3)
N2 C7 C15 C14 13.2(2)
C6 C7 C15 C14 -103.67(19)
C8 C7 C15 C14 130.61(17)
N2 C7 C15 C10 -157.77(18)
C6 C7 C15 C10 85.3(2)
C8 C7 C15 C10 -40.4(2)
O3 N2 C16 O4 -22.2(3)
C7 N2 C16 O4 -163.6(2)
O3 N2 C16 C14 161.20(16)
C7 N2 C16 C14 19.8(2)
C13 C14 C16 O4 -11.0(4)
C15 C14 C16 O4 173.4(2)
C13 C14 C16 N2 165.4(2)
C15 C14 C16 N2 -10.2(2)
C23 C18 C19 C20 -0.6(4)
C18 C19 C20 C21 0.0(4)
C18 C19 C20 C24 -177.9(2)
C19 C20 C21 C22 0.6(4)
C24 C20 C21 C22 178.5(2)
C20 C21 C22 C23 -0.5(4)
C21 C22 C23 C18 -0.1(3)
C21 C22 C23 S1 -177.83(18)
C19 C18 C23 C22 0.7(3)
C19 C18 C23 S1 178.39(18)
O2 S1 C23 C22 -155.44(18)
O1 S1 C23 C22 -23.7(2)
N1 S1 C23 C22 88.91(19)
O2 S1 C23 C18 26.9(2)
O1 S1 C23 C18 158.60(18)
N1 S1 C23 C18 -88.79(19)
